data_7232712
loop_
_publ_author_name
'Nohara, Isaak'
'Prescimone, Alessandro'
'H\"aussinger, Daniel'
'Housecroft, Catherine E.'
'Constable, Edwin C.'

_publ_section_title
;
 [Cu(POP)(N^S)][PF6] and [Cu(xantphos)(N^S)][PF6] compounds with
 2-(thiophen-2-yl)pyridines
;
_journal_issue 24
_journal_name_full 'RSC Advances'
_journal_page_first 13646
_journal_paper_doi 10.1039/C9RA02617G
_journal_volume 9
_journal_year 2019
_chemical_compound_source 'Isaak Nohara'
_chemical_formula_moiety 'C49 H41 Cu1 F6 N1 O1 P3 S1'
_chemical_formula_sum 'C49 H41 Cu F6 N O P3 S'
_chemical_formula_weight 962.39
_chemical_melting_point ?
_space_group_IT_number 61
_symmetry_cell_setting orthorhombic
_symmetry_space_group_name_Hall '-P 2ac 2ab'
_symmetry_space_group_name_H-M 'P b c a'
_atom_sites_solution_hydrogens difmap
_atom_sites_solution_primary other
_audit_creation_date 2019-01-15
_audit_creation_method 'CRYSTALS_ver_14.61_build_7264 '
_audit_update_record
;
2019-03-01 deposited with the CCDC.    2019-04-24 downloaded from the CCDC.
;
_cell_angle_alpha 90
_cell_angle_beta 90
_cell_angle_gamma 90
_cell_formula_units_Z 8
_cell_length_a 19.1120(14)
_cell_length_b 20.3777(15)
_cell_length_c 22.2356(16)
_cell_measurement_reflns_used 9841
_cell_measurement_temperature 130(2)
_cell_measurement_theta_max 70.08
_cell_measurement_theta_min 4.34
_cell_volume 8659.8(11)
_computing_cell_refinement 'Apex2 (Bruker AXS, 2006)'
_computing_data_collection 'Apex2 (Bruker AXS, 2006)'
_computing_data_reduction 'Apex2 (Bruker AXS, 2006)'
_computing_molecular_graphics 'CAMERON (Watkin et al., 1996)'
_computing_publication_material 'CRYSTALS (Betteridge et al., 2003)'
_computing_structure_refinement 'CRYSTALS (Betteridge et al., 2003)'
_computing_structure_solution 'Superflip (Palatinus & Chapuis, 2007)'
_diffrn_ambient_temperature 130
_diffrn_measured_fraction_theta_full 0.989
_diffrn_measured_fraction_theta_max 0.960
_diffrn_measurement_device Area
_diffrn_measurement_device_type 'Bruker Kappa Apex2'
_diffrn_measurement_method '\f & \w scans'
_diffrn_radiation_monochromator graphite
_diffrn_radiation_type 'Cu K\a'
_diffrn_radiation_wavelength 1.54178
_diffrn_reflns_av_R_equivalents 0.033
_diffrn_reflns_av_unetI/netI 0.048
_diffrn_reflns_limit_h_max 21
_diffrn_reflns_limit_h_min -22
_diffrn_reflns_limit_k_max 24
_diffrn_reflns_limit_k_min -22
_diffrn_reflns_limit_l_max 25
_diffrn_reflns_limit_l_min -26
_diffrn_reflns_number 38128
_diffrn_reflns_theta_full 68.000
_diffrn_reflns_theta_max 70.429
_diffrn_reflns_theta_min 4.339
_diffrn_standards_number 0
_exptl_absorpt_coefficient_mu 2.769
_exptl_absorpt_correction_T_max 0.7533
_exptl_absorpt_correction_T_min 0.6294
_exptl_absorpt_correction_type multi-scan
_exptl_absorpt_process_details 'SADABS (Siemens, 1996)'
_exptl_crystal_colour colourless
_exptl_crystal_density_diffrn 1.476
_exptl_crystal_density_meas ?
_exptl_crystal_density_method 'not measured'
_exptl_crystal_description block
_exptl_crystal_F_000 3952
_exptl_crystal_recrystallization_method ' '
_exptl_crystal_size_max 0.22
_exptl_crystal_size_mid 0.17
_exptl_crystal_size_min 0.13
_refine_diff_density_max 0.48
_refine_diff_density_min -0.38
_refine_ls_extinction_method None
_refine_ls_goodness_of_fit_ref 0.9988
_refine_ls_hydrogen_treatment constr
_refine_ls_matrix_type full
_refine_ls_number_parameters 559
_refine_ls_number_reflns 7943
_refine_ls_number_restraints 0
_refine_ls_R_factor_all 0.0382
_refine_ls_R_factor_gt 0.0338
_refine_ls_shift/su_max 0.0014701
_refine_ls_shift/su_mean 0.0000750
_refine_ls_structure_factor_coef Fsqd
_refine_ls_weighting_details
;
 Method= Modified Sheldrick 
 w=1/[\s^2^(F^2^) + ( 0.05P)^2^ + 7.09P] 
 ,where P=(max(Fo^2^,0) + 2Fc^2^)/3 
;
_refine_ls_weighting_scheme calc
_refine_ls_wR_factor_all 0.0903
_refine_ls_wR_factor_gt 0.0868
_refine_ls_wR_factor_ref 0.0903
_reflns_limit_h_max 22
_reflns_limit_h_min 0
_reflns_limit_k_max 24
_reflns_limit_k_min 0
_reflns_limit_l_max 26
_reflns_limit_l_min 0
_reflns_number_gt 7100
_reflns_number_total 7944
_reflns_threshold_expression I>2.0\s(I)
_oxford_diffrn_Wilson_B_factor 1.65
_oxford_diffrn_Wilson_scale 287.21
_oxford_refine_ls_r_factor_ref 0.0382
_oxford_refine_ls_scale 0.062804(9)
_oxford_reflns_number_all 7943
_oxford_structure_analysis_title 'ISN135_130K_0m in Pbca'
_cod_data_source_file c9ra02617g2.cif
_cod_data_source_block ISN135_130K
_cod_depositor_comments
;
The following automatic conversions were performed:

'_chemical_melting_point' value 'not measured' was changed to '?' -
the value is undefined or not given.

'_exptl_crystal_density_meas' value 'not measured' was changed to '?'
- the value is perceived as not measured.

Automatic conversion script
Id: cif_fix_values 4973 2017-02-22 13:04:09Z antanas 
;
_cod_original_sg_symbol_H-M 'P b c a '
_cod_original_formula_sum 'C49 H41 Cu1 F6 N1 O1 P3 S1'
_cod_database_code 7232712
_oxford_refine_reflns_threshold_expression_ref I>-3.0\s(I)

loop_
_symmetry_equiv_pos_as_xyz
x,y,z
-x,-y,-z
x,-y+1/2,z+1/2
-x,y+1/2,-z+1/2
-x+1/2,-y,z+1/2
x+1/2,y,-z+1/2
x+1/2,-y+1/2,-z
-x+1/2,y+1/2,z

loop_
_atom_site_label
_atom_site_type_symbol
_atom_site_fract_x
_atom_site_fract_y
_atom_site_fract_z
_atom_site_U_iso_or_equiv
_atom_site_occupancy
_atom_site_adp_type
_atom_site_refinement_flags_posn
Cu1 Cu 0.488242(13) 0.546969(12) 0.749720(11) 0.0163 1.0000 Uani .
S1 S 0.45079(3) 0.62251(2) 0.66242(2) 0.0289 1.0000 Uani .
C3 C 0.37773(10) 0.57561(10) 0.64689(9) 0.0254 1.0000 Uani .
C4 C 0.34633(10) 0.53431(10) 0.69285(9) 0.0250 1.0000 Uani .
N1 N 0.38464(8) 0.52086(8) 0.74297(7) 0.0199 1.0000 Uani .
C6 C 0.35880(10) 0.47900(10) 0.78413(8) 0.0247 1.0000 Uani .
C7 C 0.29402(12) 0.44862(14) 0.77681(11) 0.0404 1.0000 Uani .
C8 C 0.25486(13) 0.46365(17) 0.72671(13) 0.0510 1.0000 Uani .
C9 C 0.28008(12) 0.50701(15) 0.68465(11) 0.0418 1.0000 Uani .
C10 C 0.40203(11) 0.46391(11) 0.83827(9) 0.0301 1.0000 Uani .
C11 C 0.36089(13) 0.58076(13) 0.58711(10) 0.0374 1.0000 Uani .
C12 C 0.40742(15) 0.62108(13) 0.55460(10) 0.0419 1.0000 Uani .
C13 C 0.45961(13) 0.64686(11) 0.58876(10) 0.0358 1.0000 Uani .
P1 P 0.54223(2) 0.46543(2) 0.696378(18) 0.0141 1.0000 Uani .
C15 C 0.56859(9) 0.39672(9) 0.74453(8) 0.0162 1.0000 Uani .
C16 C 0.58475(8) 0.40999(9) 0.80484(8) 0.0145 1.0000 Uani .
O1 O 0.58572(7) 0.47573(6) 0.81951(5) 0.0172 1.0000 Uani .
C18 C 0.58227(9) 0.49388(9) 0.87920(8) 0.0159 1.0000 Uani .
C19 C 0.56232(9) 0.55898(9) 0.88897(8) 0.0168 1.0000 Uani .
P2 P 0.53381(2) 0.60890(2) 0.824750(19) 0.0140 1.0000 Uani .
C21 C 0.47510(9) 0.66827(8) 0.86004(8) 0.0161 1.0000 Uani .
C22 C 0.40283(10) 0.65852(9) 0.85516(8) 0.0204 1.0000 Uani .
C23 C 0.35662(10) 0.70098(10) 0.88361(9) 0.0244 1.0000 Uani .
C24 C 0.38182(10) 0.75316(9) 0.91718(8) 0.0230 1.0000 Uani .
C25 C 0.45342(10) 0.76370(9) 0.92164(8) 0.0200 1.0000 Uani .
C26 C 0.49989(10) 0.72170(9) 0.89286(8) 0.0176 1.0000 Uani .
C27 C 0.61025(10) 0.65839(9) 0.80565(9) 0.0208 1.0000 Uani .
C28 C 0.60540(14) 0.69941(12) 0.75587(10) 0.0377 1.0000 Uani .
C29 C 0.66133(17) 0.73865(14) 0.73907(12) 0.0510 1.0000 Uani .
C30 C 0.72243(14) 0.73661(14) 0.77223(16) 0.0550 1.0000 Uani .
C31 C 0.72755(13) 0.69719(14) 0.82247(19) 0.0622 1.0000 Uani .
C32 C 0.67111(12) 0.65801(12) 0.83970(14) 0.0423 1.0000 Uani .
C33 C 0.56320(11) 0.58196(9) 0.94797(8) 0.0230 1.0000 Uani .
C34 C 0.58164(12) 0.54040(10) 0.99474(9) 0.0267 1.0000 Uani .
C35 C 0.59772(10) 0.47527(10) 0.98332(8) 0.0229 1.0000 Uani .
C36 C 0.59817(9) 0.45014(9) 0.92506(8) 0.0171 1.0000 Uani .
C37 C 0.61620(9) 0.37841(9) 0.91231(8) 0.0180 1.0000 Uani .
C38 C 0.60048(9) 0.36185(9) 0.84684(8) 0.0164 1.0000 Uani .
C39 C 0.60152(10) 0.29739(9) 0.82589(9) 0.0222 1.0000 Uani .
C40 C 0.58737(11) 0.28236(9) 0.76633(9) 0.0248 1.0000 Uani .
C41 C 0.57034(10) 0.33160(9) 0.72594(8) 0.0211 1.0000 Uani .
C42 C 0.69429(11) 0.36683(11) 0.92509(10) 0.0314 1.0000 Uani .
C43 C 0.57166(13) 0.33409(10) 0.95327(9) 0.0300 1.0000 Uani .
C44 C 0.48258(9) 0.42744(9) 0.64240(8) 0.0172 1.0000 Uani .
C45 C 0.48353(10) 0.44611(10) 0.58217(9) 0.0231 1.0000 Uani .
C46 C 0.43311(11) 0.42205(11) 0.54275(9) 0.0290 1.0000 Uani .
C47 C 0.38201(11) 0.37957(10) 0.56281(10) 0.0290 1.0000 Uani .
C48 C 0.38056(10) 0.36110(10) 0.62270(10) 0.0269 1.0000 Uani .
C49 C 0.43003(10) 0.38510(9) 0.66266(9) 0.0219 1.0000 Uani .
C50 C 0.61868(9) 0.48506(9) 0.65065(8) 0.0183 1.0000 Uani .
C51 C 0.65436(10) 0.43692(10) 0.61843(9) 0.0243 1.0000 Uani .
C52 C 0.70903(12) 0.45377(12) 0.58047(10) 0.0344 1.0000 Uani .
C53 C 0.72764(12) 0.51879(14) 0.57428(12) 0.0442 1.0000 Uani .
C54 C 0.69310(13) 0.56682(13) 0.60597(14) 0.0473 1.0000 Uani .
C55 C 0.63861(11) 0.55018(10) 0.64495(11) 0.0310 1.0000 Uani .
P3 P 0.33849(3) 0.27670(3) 0.94613(3) 0.0333 1.0000 Uani .
F5 F 0.39085(9) 0.33023(8) 0.91997(9) 0.0654 1.0000 Uani .
F3 F 0.39375(10) 0.25976(9) 0.99744(9) 0.0701 1.0000 Uani .
F4 F 0.28403(7) 0.29421(7) 0.89393(6) 0.0386 1.0000 Uani .
F6 F 0.28666(8) 0.22175(8) 0.97065(8) 0.0545 1.0000 Uani .
F1 F 0.30418(13) 0.33056(9) 0.98797(8) 0.0738 1.0000 Uani .
F2 F 0.37407(9) 0.22268(8) 0.90373(9) 0.0594 1.0000 Uani .
H71 H 0.2774 0.4181 0.8058 0.0493 1.0000 Uiso R
H81 H 0.2102 0.4441 0.7211 0.0622 1.0000 Uiso R
H91 H 0.2528 0.5185 0.6505 0.0502 1.0000 Uiso R
H101 H 0.3777 0.4338 0.8633 0.0372 1.0000 Uiso R
H102 H 0.4106 0.5033 0.8599 0.0372 1.0000 Uiso R
H103 H 0.4453 0.4452 0.8261 0.0372 1.0000 Uiso R
H111 H 0.3218 0.5592 0.5696 0.0452 1.0000 Uiso R
H121 H 0.4025 0.6295 0.5128 0.0496 1.0000 Uiso R
H131 H 0.4957 0.6747 0.5741 0.0459 1.0000 Uiso R
H221 H 0.3853 0.6226 0.8325 0.0232 1.0000 Uiso R
H231 H 0.3076 0.6942 0.8801 0.0292 1.0000 Uiso R
H241 H 0.3501 0.7818 0.9369 0.0277 1.0000 Uiso R
H251 H 0.4707 0.7996 0.9445 0.0264 1.0000 Uiso R
H261 H 0.5489 0.7291 0.8957 0.0217 1.0000 Uiso R
H281 H 0.5635 0.7001 0.7329 0.0455 1.0000 Uiso R
H291 H 0.6571 0.7673 0.7056 0.0582 1.0000 Uiso R
H301 H 0.7614 0.7623 0.7600 0.0639 1.0000 Uiso R
H311 H 0.7696 0.6967 0.8453 0.0752 1.0000 Uiso R
H321 H 0.6743 0.6311 0.8745 0.0524 1.0000 Uiso R
H331 H 0.5507 0.6262 0.9561 0.0279 1.0000 Uiso R
H341 H 0.5838 0.5570 1.0346 0.0314 1.0000 Uiso R
H351 H 0.6082 0.4469 1.0160 0.0279 1.0000 Uiso R
H391 H 0.6120 0.2630 0.8533 0.0264 1.0000 Uiso R
H401 H 0.5898 0.2381 0.7530 0.0309 1.0000 Uiso R
H411 H 0.5595 0.3210 0.6854 0.0257 1.0000 Uiso R
H421 H 0.7058 0.3223 0.9173 0.0393 1.0000 Uiso R
H422 H 0.7040 0.3767 0.9660 0.0393 1.0000 Uiso R
H423 H 0.7214 0.3945 0.8998 0.0393 1.0000 Uiso R
H431 H 0.5825 0.2894 0.9455 0.0375 1.0000 Uiso R
H432 H 0.5814 0.3440 0.9942 0.0375 1.0000 Uiso R
H433 H 0.5235 0.3417 0.9453 0.0375 1.0000 Uiso R
H451 H 0.5188 0.4750 0.5679 0.0291 1.0000 Uiso R
H461 H 0.4336 0.4353 0.5018 0.0348 1.0000 Uiso R
H471 H 0.3483 0.3628 0.5355 0.0355 1.0000 Uiso R
H481 H 0.3453 0.3319 0.6365 0.0323 1.0000 Uiso R
H491 H 0.4284 0.3728 0.7038 0.0273 1.0000 Uiso R
H511 H 0.6410 0.3923 0.6228 0.0299 1.0000 Uiso R
H521 H 0.7337 0.4207 0.5591 0.0407 1.0000 Uiso R
H531 H 0.7644 0.5307 0.5476 0.0536 1.0000 Uiso R
H541 H 0.7067 0.6114 0.6016 0.0546 1.0000 Uiso R
H551 H 0.6152 0.5832 0.6674 0.0395 1.0000 Uiso R

loop_
_atom_site_aniso_label
_atom_site_aniso_U_11
_atom_site_aniso_U_22
_atom_site_aniso_U_33
_atom_site_aniso_U_23
_atom_site_aniso_U_13
_atom_site_aniso_U_12
Cu1 0.01675(15) 0.01713(15) 0.01512(14) -0.00282(9) -0.00142(9) 0.00065(10)
S1 0.0377(3) 0.0222(2) 0.0268(2) 0.00357(19) -0.0084(2) 0.0010(2)
C3 0.0258(10) 0.0266(10) 0.0239(10) -0.0040(8) -0.0041(8) 0.0087(8)
C4 0.0200(9) 0.0327(11) 0.0222(9) -0.0062(8) -0.0022(7) 0.0076(8)
N1 0.0170(7) 0.0243(8) 0.0184(7) -0.0042(6) -0.0003(6) 0.0030(6)
C6 0.0249(10) 0.0312(10) 0.0179(9) -0.0033(8) 0.0037(7) 0.0014(8)
C7 0.0250(11) 0.0664(17) 0.0298(12) 0.0015(11) 0.0046(9) -0.0130(11)
C8 0.0215(11) 0.090(2) 0.0413(14) 0.0017(14) -0.0019(10) -0.0180(12)
C9 0.0211(10) 0.0711(18) 0.0333(12) 0.0019(11) -0.0077(9) 0.0002(11)
C10 0.0290(11) 0.0381(12) 0.0232(10) 0.0069(9) -0.0008(8) -0.0076(9)
C11 0.0403(13) 0.0482(14) 0.0235(10) 0.0010(10) -0.0083(9) 0.0019(11)
C12 0.0561(15) 0.0460(14) 0.0236(11) 0.0068(10) -0.0045(10) 0.0023(12)
C13 0.0482(13) 0.0285(11) 0.0308(11) 0.0072(9) 0.0001(10) 0.0041(10)
P1 0.0158(2) 0.0141(2) 0.0123(2) -0.00107(15) -0.00027(15) -0.00015(16)
C15 0.0149(8) 0.0173(9) 0.0165(8) 0.0003(7) 0.0019(6) 0.0006(7)
C16 0.0122(8) 0.0153(8) 0.0161(8) -0.0019(6) 0.0020(6) -0.0002(6)
O1 0.0254(6) 0.0139(6) 0.0122(6) -0.0010(5) -0.0003(5) 0.0010(5)
C18 0.0144(8) 0.0189(9) 0.0142(8) -0.0018(7) -0.0009(6) -0.0022(6)
C19 0.0176(8) 0.0178(8) 0.0151(8) 0.0013(7) -0.0013(6) -0.0009(7)
P2 0.0155(2) 0.0133(2) 0.0133(2) -0.00099(15) -0.00065(15) 0.00003(15)
C21 0.0200(9) 0.0150(8) 0.0134(8) 0.0018(6) 0.0006(6) 0.0020(6)
C22 0.0215(9) 0.0190(9) 0.0205(9) -0.0013(7) -0.0008(7) -0.0012(7)
C23 0.0189(9) 0.0270(10) 0.0273(10) 0.0022(8) 0.0032(7) 0.0012(8)
C24 0.0292(10) 0.0198(9) 0.0200(9) 0.0019(7) 0.0065(7) 0.0071(8)
C25 0.0301(10) 0.0139(8) 0.0159(8) 0.0014(7) 0.0012(7) 0.0005(7)
C26 0.0207(9) 0.0170(8) 0.0149(8) 0.0026(7) -0.0009(7) -0.0003(7)
C27 0.0203(9) 0.0177(9) 0.0244(9) -0.0051(7) 0.0055(7) -0.0026(7)
C28 0.0483(14) 0.0429(13) 0.0217(10) 0.0020(9) -0.0001(9) -0.0218(11)
C29 0.0725(19) 0.0473(15) 0.0333(12) -0.0007(11) 0.0179(13) -0.0299(14)
C30 0.0342(13) 0.0403(15) 0.091(2) -0.0020(15) 0.0277(15) -0.0148(11)
C31 0.0215(12) 0.0394(15) 0.126(3) 0.0161(17) -0.0072(14) -0.0067(10)
C32 0.0234(11) 0.0293(11) 0.0743(18) 0.0150(11) -0.0098(11) -0.0040(9)
C33 0.0321(10) 0.0189(9) 0.0180(9) -0.0033(7) -0.0023(7) 0.0023(8)
C34 0.0396(11) 0.0257(10) 0.0146(9) -0.0047(7) -0.0049(8) 0.0027(8)
C35 0.0292(10) 0.0232(10) 0.0164(9) 0.0020(7) -0.0049(7) 0.0014(8)
C36 0.0146(8) 0.0188(9) 0.0180(9) 0.0004(7) -0.0015(6) -0.0008(6)
C37 0.0210(9) 0.0171(9) 0.0159(8) 0.0010(7) -0.0028(7) 0.0023(7)
C38 0.0136(8) 0.0190(9) 0.0166(8) 0.0007(7) 0.0012(6) -0.0003(6)
C39 0.0273(9) 0.0182(9) 0.0212(9) 0.0024(7) -0.0007(7) 0.0025(7)
C40 0.0359(11) 0.0151(9) 0.0235(9) -0.0024(7) 0.0001(8) 0.0015(8)
C41 0.0263(9) 0.0204(9) 0.0167(8) -0.0042(7) -0.0008(7) 0.0006(7)
C42 0.0261(10) 0.0339(11) 0.0341(11) -0.0088(9) -0.0108(8) 0.0101(9)
C43 0.0501(13) 0.0203(10) 0.0195(9) 0.0015(7) 0.0058(9) -0.0036(9)
C44 0.0171(8) 0.0161(8) 0.0184(8) -0.0047(7) -0.0021(7) 0.0023(7)
C45 0.0249(10) 0.0238(10) 0.0206(9) 0.0008(7) -0.0026(7) -0.0011(7)
C46 0.0319(11) 0.0345(11) 0.0205(9) -0.0026(8) -0.0066(8) 0.0035(9)
C47 0.0237(10) 0.0300(11) 0.0334(11) -0.0122(9) -0.0113(8) 0.0029(8)
C48 0.0195(9) 0.0238(10) 0.0374(11) -0.0039(8) -0.0008(8) -0.0023(7)
C49 0.0205(9) 0.0225(9) 0.0229(9) -0.0019(7) 0.0004(7) -0.0005(7)
C50 0.0166(8) 0.0226(9) 0.0158(8) 0.0031(7) -0.0003(7) -0.0008(7)
C51 0.0234(10) 0.0281(10) 0.0215(9) -0.0015(8) 0.0015(7) 0.0018(8)
C52 0.0267(11) 0.0491(14) 0.0274(11) 0.0024(9) 0.0060(9) 0.0086(9)
C53 0.0252(11) 0.0595(16) 0.0479(14) 0.0248(12) 0.0156(10) 0.0030(11)
C54 0.0336(13) 0.0346(13) 0.0737(19) 0.0222(13) 0.0119(12) -0.0053(10)
C55 0.0230(10) 0.0244(10) 0.0455(13) 0.0046(9) 0.0058(9) -0.0003(8)
P3 0.0394(3) 0.0234(3) 0.0373(3) 0.0065(2) -0.0188(2) -0.0072(2)
F5 0.0595(10) 0.0460(9) 0.0905(13) 0.0281(9) -0.0247(9) -0.0229(8)
F3 0.0786(12) 0.0526(10) 0.0789(12) 0.0259(9) -0.0580(10) -0.0223(9)
F4 0.0373(7) 0.0461(8) 0.0323(7) 0.0062(6) -0.0116(6) 0.0023(6)
F6 0.0497(8) 0.0542(9) 0.0595(10) 0.0235(8) -0.0137(8) -0.0156(7)
F1 0.1202(17) 0.0584(11) 0.0429(9) -0.0120(8) -0.0156(10) 0.0201(11)
F2 0.0551(10) 0.0449(9) 0.0782(12) -0.0010(8) -0.0050(9) 0.0136(7)

loop_
_atom_type_symbol
_atom_type_scat_dispersion_real
_atom_type_scat_dispersion_imag
_atom_type_scat_Cromer_Mann_a1
_atom_type_scat_Cromer_Mann_b1
_atom_type_scat_Cromer_Mann_a2
_atom_type_scat_Cromer_Mann_b2
_atom_type_scat_Cromer_Mann_a3
_atom_type_scat_Cromer_Mann_b3
_atom_type_scat_Cromer_Mann_a4
_atom_type_scat_Cromer_Mann_b4
_atom_type_scat_Cromer_Mann_c
_atom_type_scat_source
C 0.0181 0.0091 2.3100 20.8439 1.0200 10.2075 1.5886 0.5687 0.8650 51.6512 0.2156 'International Tables Vol C 4.2.6.8 and 6.1.1.4'
H 0.0000 0.0000 0.4930 10.5109 0.3229 26.1257 0.1402 3.1424 0.0408 57.7998 0.0030 'International Tables Vol C 4.2.6.8 and 6.1.1.4'
N 0.0311 0.0180 12.2126 0.0057 3.1322 9.8933 2.0125 28.9975 1.1663 0.5826 -11.5290 'International Tables Vol C 4.2.6.8 and 6.1.1.4'
O 0.0492 0.0322 3.0485 13.2771 2.2868 5.7011 1.5463 0.3239 0.8670 32.9089 0.2508 'International Tables Vol C 4.2.6.8 and 6.1.1.4'
F 0.0727 0.0534 3.5392 10.2825 2.6412 4.2944 1.5170 0.2615 1.0243 26.1476 0.2776 'International Tables Vol C 4.2.6.8 and 6.1.1.4'
P 0.2955 0.4335 6.4345 1.9067 4.1791 27.1570 1.7800 0.5260 1.4908 68.1645 1.1149 'International Tables Vol C 4.2.6.8 and 6.1.1.4'
S 0.3331 0.5567 6.9053 1.4679 5.2034 22.2151 1.4379 0.2536 1.5863 56.1720 0.8669 'International Tables Vol C 4.2.6.8 and 6.1.1.4'
Cu -1.9646 0.5888 13.3380 3.5828 7.1676 0.2470 5.6158 11.3966 1.6735 64.8126 1.1910 'International Tables Vol C 4.2.6.8 and 6.1.1.4'

loop_
_geom_angle_atom_site_label_1
_geom_angle_atom_site_label_2
_geom_angle_atom_site_label_3
_geom_angle
_geom_angle_publ_flag
S1 Cu1 N1 80.34(5) yes
S1 Cu1 P1 99.701(19) yes
N1 Cu1 P1 102.04(4) yes
S1 Cu1 O1 154.55(3) yes
N1 Cu1 O1 122.83(5) yes
P1 Cu1 O1 67.31(3) yes
S1 Cu1 P2 109.172(19) yes
N1 Cu1 P2 124.62(4) yes
P1 Cu1 P2 127.804(19) yes
O1 Cu1 P2 68.19(3) yes
Cu1 S1 C3 92.55(7) yes
Cu1 S1 C13 149.54(8) yes
C3 S1 C13 92.78(11) yes
S1 C3 C4 120.92(15) yes
S1 C3 C11 109.95(18) yes
C4 C3 C11 128.9(2) yes
C3 C4 N1 118.03(18) yes
C3 C4 C9 120.92(19) yes
N1 C4 C9 121.0(2) yes
C4 N1 Cu1 121.72(13) yes
C4 N1 C6 119.16(17) yes
Cu1 N1 C6 117.90(13) yes
N1 C6 C7 121.88(19) yes
N1 C6 C10 118.44(18) yes
C7 C6 C10 119.66(19) yes
C6 C7 C8 118.6(2) yes
C6 C7 H71 120.6 no
C8 C7 H71 120.8 no
C7 C8 C9 120.2(2) yes
C7 C8 H81 120.1 no
C9 C8 H81 119.7 no
C4 C9 C8 119.1(2) yes
C4 C9 H91 120.3 no
C8 C9 H91 120.6 no
C6 C10 H101 109.5 no
C6 C10 H102 109.3 no
H101 C10 H102 109.5 no
C6 C10 H103 109.6 no
H101 C10 H103 109.5 no
H102 C10 H103 109.5 no
C3 C11 C12 113.2(2) yes
C3 C11 H111 123.1 no
C12 C11 H111 123.7 no
C11 C12 C13 113.7(2) yes
C11 C12 H121 123.1 no
C13 C12 H121 123.3 no
S1 C13 C12 110.41(19) yes
S1 C13 H131 124.7 no
C12 C13 H131 124.9 no
Cu1 P1 C15 112.08(6) yes
Cu1 P1 C44 111.52(6) yes
C15 P1 C44 103.38(8) yes
Cu1 P1 C50 119.41(6) yes
C15 P1 C50 105.84(8) yes
C44 P1 C50 103.09(8) yes
P1 C15 C16 118.14(13) yes
P1 C15 C41 124.19(14) yes
C16 C15 C41 117.59(16) yes
C15 C16 O1 114.62(15) yes
C15 C16 C38 123.71(16) yes
O1 C16 C38 121.65(15) yes
C16 O1 Cu1 111.12(10) yes
C16 O1 C18 119.18(14) yes
Cu1 O1 C18 111.04(10) yes
O1 C18 C19 114.66(15) yes
O1 C18 C36 121.62(16) yes
C19 C18 C36 123.72(16) yes
C18 C19 P2 119.09(13) yes
C18 C19 C33 117.53(16) yes
P2 C19 C33 123.35(14) yes
C19 P2 Cu1 112.21(6) yes
C19 P2 C21 102.42(8) yes
Cu1 P2 C21 116.68(6) yes
C19 P2 C27 104.45(9) yes
Cu1 P2 C27 116.36(6) yes
C21 P2 C27 103.05(8) yes
P2 C21 C22 118.60(14) yes
P2 C21 C26 122.23(14) yes
C22 C21 C26 119.14(16) yes
C21 C22 C23 120.25(17) yes
C21 C22 H221 119.9 no
C23 C22 H221 119.9 no
C22 C23 C24 120.17(18) yes
C22 C23 H231 119.9 no
C24 C23 H231 119.9 no
C23 C24 C25 119.98(17) yes
C23 C24 H241 119.9 no
C25 C24 H241 120.1 no
C24 C25 C26 120.11(17) yes
C24 C25 H251 120.0 no
C26 C25 H251 119.9 no
C21 C26 C25 120.33(17) yes
C21 C26 H261 119.6 no
C25 C26 H261 120.1 no
P2 C27 C28 117.65(16) yes
P2 C27 C32 122.74(16) yes
C28 C27 C32 119.58(19) yes
C27 C28 C29 120.7(2) yes
C27 C28 H281 119.5 no
C29 C28 H281 119.8 no
C28 C29 C30 119.4(3) yes
C28 C29 H291 120.0 no
C30 C29 H291 120.6 no
C29 C30 C31 120.6(2) yes
C29 C30 H301 119.5 no
C31 C30 H301 119.9 no
C30 C31 C32 120.0(3) yes
C30 C31 H311 119.9 no
C32 C31 H311 120.0 no
C31 C32 C27 119.7(3) yes
C31 C32 H321 120.3 no
C27 C32 H321 120.0 no
C19 C33 C34 120.26(18) yes
C19 C33 H331 119.6 no
C34 C33 H331 120.1 no
C33 C34 C35 120.27(18) yes
C33 C34 H341 119.6 no
C35 C34 H341 120.1 no
C34 C35 C36 121.58(17) yes
C34 C35 H351 119.3 no
C36 C35 H351 119.1 no
C35 C36 C18 116.48(17) yes
C35 C36 C37 121.70(16) yes
C18 C36 C37 121.81(16) yes
C36 C37 C38 110.15(14) yes
C36 C37 C42 109.35(15) yes
C38 C37 C42 109.50(15) yes
C36 C37 C43 109.07(15) yes
C38 C37 C43 109.03(15) yes
C42 C37 C43 109.72(17) yes
C37 C38 C16 121.94(16) yes
C37 C38 C39 121.67(16) yes
C16 C38 C39 116.39(16) yes
C38 C39 C40 121.65(17) yes
C38 C39 H391 119.0 no
C40 C39 H391 119.4 no
C39 C40 C41 120.35(18) yes
C39 C40 H401 119.9 no
C41 C40 H401 119.8 no
C15 C41 C40 120.27(17) yes
C15 C41 H411 119.5 no
C40 C41 H411 120.2 no
C37 C42 H421 109.7 no
C37 C42 H422 109.6 no
H421 C42 H422 109.5 no
C37 C42 H423 109.2 no
H421 C42 H423 109.5 no
H422 C42 H423 109.5 no
C37 C43 H431 109.6 no
C37 C43 H432 109.5 no
H431 C43 H432 109.5 no
C37 C43 H433 109.3 no
H431 C43 H433 109.5 no
H432 C43 H433 109.5 no
P1 C44 C45 120.51(14) yes
P1 C44 C49 119.86(14) yes
C45 C44 C49 119.19(17) yes
C44 C45 C46 120.03(18) yes
C44 C45 H451 119.9 no
C46 C45 H451 120.0 no
C45 C46 C47 120.51(19) yes
C45 C46 H461 119.8 no
C47 C46 H461 119.7 no
C46 C47 C48 119.74(18) yes
C46 C47 H471 120.0 no
C48 C47 H471 120.3 no
C47 C48 C49 120.46(19) yes
C47 C48 H481 119.6 no
C49 C48 H481 119.9 no
C44 C49 C48 120.06(18) yes
C44 C49 H491 119.8 no
C48 C49 H491 120.2 no
P1 C50 C51 121.62(14) yes
P1 C50 C55 118.73(15) yes
C51 C50 C55 119.51(18) yes
C50 C51 C52 120.5(2) yes
C50 C51 H511 119.4 no
C52 C51 H511 120.1 no
C51 C52 C53 119.6(2) yes
C51 C52 H521 120.2 no
C53 C52 H521 120.2 no
C52 C53 C54 120.6(2) yes
C52 C53 H531 119.9 no
C54 C53 H531 119.5 no
C53 C54 C55 120.2(2) yes
C53 C54 H541 119.8 no
C55 C54 H541 120.0 no
C54 C55 C50 119.6(2) yes
C54 C55 H551 120.3 no
C50 C55 H551 120.1 no
F5 P3 F3 89.63(9) yes
F5 P3 F4 89.48(9) yes
F3 P3 F4 179.04(10) yes
F5 P3 F6 178.29(12) yes
F3 P3 F6 90.85(9) yes
F4 P3 F6 90.03(8) yes
F5 P3 F1 90.00(12) yes
F3 P3 F1 90.22(11) yes
F4 P3 F1 90.12(9) yes
F6 P3 F1 91.64(12) yes
F5 P3 F2 89.37(11) yes
F3 P3 F2 89.50(11) yes
F4 P3 F2 90.15(9) yes
F6 P3 F2 89.00(10) yes
F1 P3 F2 179.31(12) yes

loop_
_geom_bond_atom_site_label_1
_geom_bond_atom_site_label_2
_geom_bond_distance
_geom_bond_publ_flag
Cu1 S1 2.5789(6) yes
Cu1 N1 2.0558(16) yes
Cu1 P1 2.2874(5) yes
Cu1 O1 2.8260(13) yes
Cu1 P2 2.2660(5) yes
S1 C3 1.727(2) yes
S1 C13 1.720(2) yes
C3 C4 1.454(3) yes
C3 C11 1.372(3) yes
C4 N1 1.361(3) yes
C4 C9 1.395(3) yes
N1 C6 1.345(3) yes
C6 C7 1.394(3) yes
C6 C10 1.492(3) yes
C7 C8 1.377(4) yes
C7 H71 0.950 no
C8 C9 1.374(4) yes
C8 H81 0.950 no
C9 H91 0.950 no
C10 H101 0.950 no
C10 H102 0.950 no
C10 H103 0.950 no
C11 C12 1.410(4) yes
C11 H111 0.950 no
C12 C13 1.359(4) yes
C12 H121 0.950 no
C13 H131 0.950 no
P1 C15 1.8332(18) yes
P1 C44 1.8275(18) yes
P1 C50 1.8245(18) yes
C15 C16 1.402(2) yes
C15 C41 1.390(3) yes
C16 O1 1.379(2) yes
C16 C38 1.387(3) yes
O1 C18 1.379(2) yes
C18 C19 1.397(3) yes
C18 C36 1.388(3) yes
C19 P2 1.8360(18) yes
C19 C33 1.393(3) yes
P2 C21 1.8270(18) yes
P2 C27 1.8252(19) yes
C21 C22 1.400(3) yes
C21 C26 1.394(3) yes
C22 C23 1.389(3) yes
C22 H221 0.950 no
C23 C24 1.385(3) yes
C23 H231 0.950 no
C24 C25 1.389(3) yes
C24 H241 0.950 no
C25 C26 1.390(3) yes
C25 H251 0.950 no
C26 H261 0.950 no
C27 C28 1.390(3) yes
C27 C32 1.388(3) yes
C28 C29 1.386(3) yes
C28 H281 0.950 no
C29 C30 1.382(5) yes
C29 H291 0.950 no
C30 C31 1.379(5) yes
C30 H301 0.950 no
C31 C32 1.396(3) yes
C31 H311 0.950 no
C32 H321 0.950 no
C33 C34 1.387(3) yes
C33 H331 0.950 no
C34 C35 1.386(3) yes
C34 H341 0.950 no
C35 C36 1.393(3) yes
C35 H351 0.950 no
C36 C37 1.528(2) yes
C37 C38 1.524(2) yes
C37 C42 1.537(3) yes
C37 C43 1.539(3) yes
C38 C39 1.394(3) yes
C39 C40 1.386(3) yes
C39 H391 0.950 no
C40 C41 1.385(3) yes
C40 H401 0.950 no
C41 H411 0.950 no
C42 H421 0.950 no
C42 H422 0.950 no
C42 H423 0.950 no
C43 H431 0.950 no
C43 H432 0.950 no
C43 H433 0.950 no
C44 C45 1.392(3) yes
C44 C49 1.398(3) yes
C45 C46 1.392(3) yes
C45 H451 0.950 no
C46 C47 1.379(3) yes
C46 H461 0.950 no
C47 C48 1.384(3) yes
C47 H471 0.950 no
C48 C49 1.387(3) yes
C48 H481 0.950 no
C49 H491 0.950 no
C50 C51 1.393(3) yes
C50 C55 1.386(3) yes
C51 C52 1.386(3) yes
C51 H511 0.950 no
C52 C53 1.379(4) yes
C52 H521 0.950 no
C53 C54 1.375(4) yes
C53 H531 0.950 no
C54 C55 1.397(3) yes
C54 H541 0.950 no
C55 H551 0.950 no
P3 F5 1.5905(17) yes
P3 F3 1.5926(15) yes
P3 F4 1.5994(13) yes
P3 F6 1.5913(16) yes
P3 F1 1.5815(19) yes
P3 F2 1.6009(18) yes

loop_
_geom_hbond_atom_site_label_D
_geom_hbond_atom_site_label_H
_geom_hbond_atom_site_label_A
_geom_hbond_site_symmetry_A
_geom_hbond_angle_DHA
_geom_hbond_distance_DH
_geom_hbond_distance_HA
_geom_hbond_distance_DA
_geom_hbond_publ_flag
C8 H81 C16 6_456 170 0.95 2.56 3.501(3) yes
C33 H331 C26 . 135 0.95 2.59 3.328(3) yes
